data_7231343
loop_
_publ_author_name
'LaDuca, Andrew R.'
'LaDuca, Robert L.'

_publ_section_title
;
 Nitroaromatic-detecting cadmium cyclohexyldicarboxylate coordination
 polymers with bis(4-pyridylmethyl)piperazine coligands and unprecedented
 2D and 3D topologies
;
_journal_issue 38
_journal_name_full CrystEngComm
_journal_page_first 5677
_journal_paper_doi 10.1039/C8CE01041B
_journal_volume 20
_journal_year 2018
_chemical_formula_moiety 'C24 H32 Cd N4 O4'
_chemical_formula_sum 'C24 H32 Cd N4 O4'
_chemical_formula_weight 552.93
_space_group_crystal_system orthorhombic
_space_group_IT_number 62
_space_group_name_Hall '-P 2ac 2n'
_space_group_name_H-M_alt 'P n m a'
_symmetry_space_group_name_Hall '-P 2ac 2n'
_symmetry_space_group_name_H-M 'P n m a'
_atom_sites_solution_hydrogens geom
_atom_sites_solution_primary dual
_audit_creation_date 2018-05-29
_audit_creation_method
;
Olex2 1.2
(compiled 2018.05.18 svn.r3508 for OlexSys, GUI svn.r5497)
;
_audit_update_record
;
2018-06-04 deposited with the CCDC.
2018-08-07 downloaded from the CCDC.
;
_cell_angle_alpha 90
_cell_angle_beta 90
_cell_angle_gamma 90
_cell_formula_units_Z 4
_cell_length_a 12.872(2)
_cell_length_b 18.867(3)
_cell_length_c 9.9383(15)
_cell_measurement_reflns_used 7168
_cell_measurement_temperature 173(2)
_cell_measurement_theta_max 25.33
_cell_measurement_theta_min 2.59
_cell_volume 2413.6(6)
_computing_cell_refinement 'APEX2 (BRUKER, V2012.10-0, 2012)'
_computing_data_collection 'COSMO (BRUKER, V1.61, 2009)'
_computing_data_reduction 'SAINT v8.34A (Bruker, 2013)'
_computing_molecular_graphics
;
O. V. Dolomanov, L. J. Bourhis, R. J. Gildea, J. A. K. Howard and H. Puschmann,
OLEX2: a complete structure solution, refinement and analysis program.
J. Appl. Cryst. (2009). 42, 339-341.
;
_computing_publication_material
;
O. V. Dolomanov, L. J. Bourhis, R. J. Gildea, J. A. K. Howard and H. Puschmann,
OLEX2: a complete structure solution, refinement and analysis program.
J. Appl. Cryst. (2009). 42, 339-341.
;
_computing_structure_refinement 'SHELXL (Sheldrick, Acta Cryst. A64 2008, 112-122)'
_computing_structure_solution 'SHELXS (Sheldrick, Acta Cryst. A64 2008, 112-122)'
_diffrn_ambient_temperature 173.15
_diffrn_detector_area_resol_mean 8.4
_diffrn_measured_fraction_theta_full 1.000
_diffrn_measured_fraction_theta_max 1.000
_diffrn_measurement_device_type 'Bruker APEX-II CCD'
_diffrn_measurement_method \w
_diffrn_radiation_monochromator graphite
_diffrn_radiation_type MoK\a
_diffrn_radiation_wavelength 0.71073
_diffrn_reflns_av_R_equivalents 0.0403
_diffrn_reflns_av_unetI/netI 0.0232
_diffrn_reflns_Laue_measured_fraction_full 1.000
_diffrn_reflns_Laue_measured_fraction_max 1.000
_diffrn_reflns_limit_h_max 15
_diffrn_reflns_limit_h_min -15
_diffrn_reflns_limit_k_max 22
_diffrn_reflns_limit_k_min -22
_diffrn_reflns_limit_l_max 11
_diffrn_reflns_limit_l_min -11
_diffrn_reflns_number 18753
_diffrn_reflns_point_group_measured_fraction_full 1.000
_diffrn_reflns_point_group_measured_fraction_max 1.000
_diffrn_reflns_theta_full 25.242
_diffrn_reflns_theta_max 25.384
_diffrn_reflns_theta_min 2.159
_diffrn_source 'sealed tube'
_diffrn_standards_number 0
_exptl_absorpt_coefficient_mu 0.942
_exptl_absorpt_correction_T_max 0.7452
_exptl_absorpt_correction_T_min 0.6747
_exptl_absorpt_correction_type multi-scan
_exptl_absorpt_process_details SADABS
_exptl_crystal_colour colourless
_exptl_crystal_density_diffrn 1.522
_exptl_crystal_description block
_exptl_crystal_F_000 1136
_exptl_crystal_size_max 0.376
_exptl_crystal_size_mid 0.284
_exptl_crystal_size_min 0.204
_refine_diff_density_max 0.647
_refine_diff_density_min -0.414
_refine_diff_density_rms 0.079
_refine_ls_extinction_method none
_refine_ls_goodness_of_fit_ref 1.062
_refine_ls_hydrogen_treatment constr
_refine_ls_matrix_type full
_refine_ls_number_parameters 172
_refine_ls_number_reflns 2287
_refine_ls_number_restraints 0
_refine_ls_restrained_S_all 1.062
_refine_ls_R_factor_all 0.0493
_refine_ls_R_factor_gt 0.0357
_refine_ls_shift/su_max 0.000
_refine_ls_shift/su_mean 0.000
_refine_ls_structure_factor_coef Fsqd
_refine_ls_weighting_details 'w=1/[\s^2^(Fo^2^)+(0.0500P)^2^+3.3581P] where P=(Fo^2^+2Fc^2^)/3'
_refine_ls_weighting_scheme calc
_refine_ls_wR_factor_gt 0.0937
_refine_ls_wR_factor_ref 0.1046
_reflns_Friedel_coverage 0.000
_reflns_number_gt 1672
_reflns_number_total 2287
_reflns_threshold_expression 'I > 2\s(I)'
_cod_data_source_file c8ce01041b2.cif
_cod_data_source_block pnmaprelim
_cod_depositor_comments
;
The following automatic conversions were performed:

'_exptl_absorpt_correction_type' value 'Multi-scan' changed to
'multi-scan' according to
/home/data/users/saulius/crontab/automatic-downloads/rss-feeds/RSC/lib/dictionaries/cif_core.dic
dictionary named 'cif_core.dic' version 2.4.2 from 2011-04-26.

Automatic conversion script
Id: cif_fix_values 4973 2017-02-22 13:04:09Z antanas 

 Adding full bibliography for 7231343--7231345.cif.
;
_cod_database_code 7231343
_shelx_shelxl_version_number 2014/7
_shelx_space_group_comment
;
The symmetry employed for this shelxl refinement is uniquely defined
by the following loop, which should always be used as a source of
symmetry information in preference to the above space-group names.
They are only intended as comments.
;
_olex2_refinement_description
;
1. Fixed Uiso
 At 1.2 times of:
  All C(H) groups, All C(H,H) groups
2. Others
 Fixed Sof: H2A(0.5) H2B(0.5) C3(0.5) H3A(0.5) H3B(0.5) H4A(0.5) H4B(0.5)
 C5(0.5) H5A(0.5) H5B(0.5) H6A(0.5) H6B(0.5) H7A(0.5) H7B(0.5)
3.a Secondary CH2 refined with riding coordinates:
 C2(H2A,H2B), C3(H3A,H3B), C4(H4A,H4B), C5(H5A,H5B), C6(H6A,H6B), C7(H7A,H7B),
 C14(H14A,H14B), C15(H15A,H15B), C16(H16A,H16B)
3.b Aromatic/amide H refined with riding coordinates:
 C9(H9), C10(H10), C12(H12), C13(H13)
;
_olex2_diffrn_ambient_temperature_device 'Oxford Cryosystems'
_olex2_submission_special_instructions 'No special instructions were received'

loop_
_space_group_symop_operation_xyz
'x, y, z'
'-x+1/2, -y, z+1/2'
'-x, y+1/2, -z'
'x+1/2, -y+1/2, -z+1/2'
'-x, -y, -z'
'x-1/2, y, -z-1/2'
'x, -y-1/2, z'
'-x-1/2, y-1/2, z-1/2'

loop_
_atom_site_label
_atom_site_type_symbol
_atom_site_fract_x
_atom_site_fract_y
_atom_site_fract_z
_atom_site_U_iso_or_equiv
_atom_site_adp_type
_atom_site_occupancy
_atom_site_site_symmetry_order
_atom_site_calc_flag
_atom_site_refinement_flags_posn
_atom_site_refinement_flags_adp
_atom_site_refinement_flags_occupancy
_atom_site_disorder_assembly
_atom_site_disorder_group
Cd1 Cd 0.49887(2) 0.7500 0.19150(3) 0.03383(16) Uani 1 2 d S T P . .
O1 O 0.4856(2) 0.7500 0.4513(3) 0.0314(7) Uani 1 2 d S T P . .
O2 O 0.6276(3) 0.7500 0.3347(3) 0.0429(9) Uani 1 2 d S T P . .
O3 O 0.5773(2) 0.80779(19) 1.0072(3) 0.0688(9) Uani 1 1 d . . . . .
N1 N 0.3842(2) 0.65771(18) 0.1982(3) 0.0439(8) Uani 1 1 d . . . . .
N2 N 0.0962(2) 0.49514(15) 0.0729(3) 0.0429(7) Uani 1 1 d . . . . .
C1 C 0.5798(4) 0.7500 0.4470(4) 0.0326(10) Uani 1 2 d S T P B .
C2 C 0.6463(4) 0.7500 0.5713(5) 0.0571(17) Uani 1 2 d S T P . .
H2A H 0.6918 0.7923 0.5685 0.068 Uiso 0.5 1 calc R . . A 2
H2B H 0.6918 0.7077 0.5685 0.068 Uiso 0.5 1 calc R . . A 2
C3 C 0.7436(5) 0.7852(4) 0.5663(7) 0.0428(18) Uani 0.5 1 d . . . B 1
H3A H 0.7345 0.8367 0.5822 0.051 Uiso 0.5 1 calc R . . B 1
H3B H 0.7765 0.7785 0.4771 0.051 Uiso 0.5 1 calc R . . B 1
C4 C 0.8162(5) 0.7500 0.6853(5) 0.124(5) Uani 1 2 d S T P B 1
H4A H 0.8153 0.6976 0.6814 0.149 Uiso 0.5 1 calc R . . B 1
H4B H 0.8889 0.7670 0.6801 0.149 Uiso 0.5 1 calc R . . B 1
C5 C 0.7580(5) 0.7794(4) 0.8187(6) 0.046(2) Uani 0.5 1 d . . . B 1
H5A H 0.7978 0.7661 0.9002 0.055 Uiso 0.5 1 calc R . . B 1
H5B H 0.7527 0.8317 0.8152 0.055 Uiso 0.5 1 calc R . . B 1
C6 C 0.6616(5) 0.7500 0.8228(5) 0.106(4) Uani 1 2 d S T P . .
H6A H 0.7066 0.7925 0.8189 0.127 Uiso 0.5 1 calc R . . B 2
H6B H 0.7066 0.7075 0.8189 0.127 Uiso 0.5 1 calc R . . B 2
C7 C 0.5890(3) 0.7500 0.7040(4) 0.0340(11) Uani 1 2 d S T P B .
H7A H 0.5438 0.7924 0.7086 0.041 Uiso 0.5 1 calc R . . . .
H7B H 0.5438 0.7076 0.7086 0.041 Uiso 0.5 1 calc R . . . .
C8 C 0.6019(4) 0.7500 0.9536(6) 0.065(2) Uani 1 2 d S T P B .
C9 C 0.3131(3) 0.6522(2) 0.2953(3) 0.0406(9) Uani 1 1 d . . . . .
H9 H 0.3132 0.6867 0.3649 0.049 Uiso 1 1 calc R . . . .
C10 C 0.2396(3) 0.5992(2) 0.3004(4) 0.0429(9) Uani 1 1 d . . . . .
H10 H 0.1902 0.5979 0.3714 0.052 Uiso 1 1 calc R . . . .
C11 C 0.2383(3) 0.5476(2) 0.2008(4) 0.0493(10) Uani 1 1 d . . . . .
C12 C 0.3130(3) 0.5525(3) 0.1007(4) 0.0678(13) Uani 1 1 d . . . . .
H12 H 0.3153 0.5180 0.0311 0.081 Uiso 1 1 calc R . . . .
C13 C 0.3838(3) 0.6070(3) 0.1017(4) 0.0645(13) Uani 1 1 d . . . . .
H13 H 0.4343 0.6092 0.0322 0.077 Uiso 1 1 calc R . . . .
C14 C 0.1573(3) 0.4901(2) 0.1967(4) 0.0516(10) Uani 1 1 d . . . . .
H14A H 0.1915 0.4432 0.2012 0.062 Uiso 1 1 calc R . . . .
H14B H 0.1108 0.4947 0.2755 0.062 Uiso 1 1 calc R . . . .
C15 C 0.0329(3) 0.5598(2) 0.0727(4) 0.0463(9) Uani 1 1 d . . . . .
H15A H 0.0784 0.6017 0.0836 0.056 Uiso 1 1 calc R . . . .
H15B H -0.0162 0.5586 0.1492 0.056 Uiso 1 1 calc R . . . .
C16 C 0.0266(3) 0.4343(2) 0.0572(4) 0.0463(9) Uani 1 1 d . . . . .
H16A H -0.0226 0.4325 0.1337 0.056 Uiso 1 1 calc R . . . .
H16B H 0.0676 0.3899 0.0573 0.056 Uiso 1 1 calc R . . . .

loop_
_atom_site_aniso_label
_atom_site_aniso_U_11
_atom_site_aniso_U_22
_atom_site_aniso_U_33
_atom_site_aniso_U_23
_atom_site_aniso_U_13
_atom_site_aniso_U_12
Cd1 0.0276(2) 0.0550(3) 0.0189(2) 0.000 -0.00139(13) 0.000
O1 0.0275(18) 0.0413(19) 0.0254(17) 0.000 -0.0095(13) 0.000
O2 0.0311(18) 0.071(3) 0.0267(18) 0.000 -0.0011(14) 0.000
O3 0.0576(18) 0.111(3) 0.0378(17) 0.0189(17) 0.0070(14) -0.0008(18)
N1 0.0404(17) 0.060(2) 0.0310(16) -0.0070(14) -0.0032(13) -0.0055(15)
N2 0.0434(17) 0.0356(16) 0.050(2) -0.0006(14) -0.0060(14) -0.0045(13)
C1 0.034(3) 0.041(3) 0.023(2) 0.000 -0.0046(19) 0.000
C2 0.020(2) 0.122(5) 0.029(3) 0.000 0.001(2) 0.000
C3 0.022(3) 0.076(5) 0.030(4) 0.003(3) 0.002(3) -0.011(3)
C4 0.023(3) 0.327(16) 0.022(3) 0.000 -0.001(2) 0.000
C5 0.028(4) 0.080(6) 0.028(4) 0.004(3) -0.004(3) -0.008(3)
C6 0.031(3) 0.267(13) 0.019(3) 0.000 0.003(2) 0.000
C7 0.022(2) 0.054(3) 0.026(2) 0.000 0.0000(18) 0.000
C8 0.026(3) 0.148(7) 0.021(3) 0.000 -0.001(2) 0.000
C9 0.040(2) 0.047(2) 0.0349(19) -0.0028(16) -0.0031(15) 0.0033(17)
C10 0.039(2) 0.051(2) 0.039(2) 0.0027(17) -0.0012(15) 0.0013(18)
C11 0.049(2) 0.052(2) 0.047(2) 0.0016(19) -0.0117(18) -0.0051(19)
C12 0.069(3) 0.081(3) 0.053(3) -0.028(2) 0.000(2) -0.021(3)
C13 0.058(3) 0.092(3) 0.043(2) -0.025(2) 0.008(2) -0.018(2)
C14 0.054(2) 0.047(2) 0.053(3) 0.0024(18) -0.0099(19) -0.0074(19)
C15 0.053(2) 0.038(2) 0.048(2) -0.0038(18) -0.0044(19) -0.0064(17)
C16 0.051(2) 0.035(2) 0.052(2) 0.0007(17) -0.0051(18) -0.0035(16)

loop_
_atom_type_symbol
_atom_type_description
_atom_type_scat_dispersion_real
_atom_type_scat_dispersion_imag
_atom_type_scat_source
C C 0.0033 0.0016 'International Tables Vol C Tables 4.2.6.8 and 6.1.1.4'
H H 0.0000 0.0000 'International Tables Vol C Tables 4.2.6.8 and 6.1.1.4'
Cd Cd -0.8075 1.2024 'International Tables Vol C Tables 4.2.6.8 and 6.1.1.4'
N N 0.0061 0.0033 'International Tables Vol C Tables 4.2.6.8 and 6.1.1.4'
O O 0.0106 0.0060 'International Tables Vol C Tables 4.2.6.8 and 6.1.1.4'

loop_
_geom_angle_atom_site_label_1
_geom_angle_atom_site_label_2
_geom_angle_atom_site_label_3
_geom_angle
_geom_angle_site_symmetry_1
_geom_angle_site_symmetry_3
O2 Cd1 O1 53.13(11) . .
O2 Cd1 O3 100.44(11) . 7_574
O2 Cd1 O3 100.44(11) . 1_554
O2 Cd1 N1 118.12(9) . 7_575
O2 Cd1 N1 118.12(9) . .
O3 Cd1 O1 143.44(9) 1_554 .
O3 Cd1 O1 143.44(9) 7_574 .
O3 Cd1 O3 55.06(18) 7_574 1_554
N1 Cd1 O1 85.88(8) . .
N1 Cd1 O1 85.88(8) 7_575 .
N1 Cd1 O3 86.96(11) . 7_574
N1 Cd1 O3 130.68(11) . 1_554
N1 Cd1 O3 86.96(11) 7_575 1_554
N1 Cd1 O3 130.68(11) 7_575 7_574
N1 Cd1 N1 99.37(17) 7_575 .
C1 O1 Cd1 84.2(3) . .
C1 O2 Cd1 101.8(3) . .
C8 O3 Cd1 92.0(3) . 1_556
C9 N1 Cd1 121.6(2) . .
C9 N1 C13 117.0(3) . .
C13 N1 Cd1 121.4(3) . .
C14 N2 C15 110.7(3) . .
C14 N2 C16 111.6(3) . .
C16 N2 C15 108.1(3) . .
O1 C1 Cd1 69.7(2) . .
O1 C1 O2 120.9(4) . .
O1 C1 C2 122.7(4) . .
O2 C1 Cd1 51.2(2) . .
O2 C1 C2 116.4(4) . .
C2 C1 Cd1 167.6(3) . .
C1 C2 H2A 108.3 . .
C1 C2 H2B 108.3 . .
C1 C2 C7 116.1(4) . .
H2A C2 H2B 107.4 . .
C3 C2 C1 118.3(4) . .
C3 C2 C7 117.5(4) . .
C7 C2 H2A 108.3 . .
C7 C2 H2B 108.3 . .
C2 C3 H3A 110.4 . .
C2 C3 H3B 110.4 . .
C2 C3 C4 106.7(5) . .
H3A C3 H3B 108.6 . .
C4 C3 H3A 110.4 . .
C4 C3 H3B 110.4 . .
C3 C4 H4A 111.6 . .
C3 C4 H4B 111.6 . .
H4A C4 H4B 109.4 . .
C5 C4 C3 100.8(4) . .
C5 C4 H4A 111.6 . .
C5 C4 H4B 111.6 . .
C4 C5 H5A 110.1 . .
C4 C5 H5B 110.1 . .
H5A C5 H5B 108.4 . .
C6 C5 C4 107.9(5) . .
C6 C5 H5A 110.1 . .
C6 C5 H5B 110.1 . .
C5 C6 C7 122.9(5) . .
C5 C6 C8 119.4(5) . .
H6A C6 H6B 108.0 . .
C7 C6 H6A 109.4 . .
C7 C6 H6B 109.4 . .
C7 C6 C8 111.1(5) . .
C8 C6 H6A 109.4 . .
C8 C6 H6B 109.4 . .
C2 C7 H7A 109.1 . .
C2 C7 H7B 109.1 . .
C6 C7 C2 112.4(4) . .
C6 C7 H7A 109.1 . .
C6 C7 H7B 109.1 . .
H7A C7 H7B 107.9 . .
O3 C8 Cd1 60.4(3) . 1_556
O3 C8 Cd1 60.4(3) 7_575 1_556
O3 C8 O3 120.8(5) . 7_575
O3 C8 C6 119.6(3) . .
O3 C8 C6 119.6(3) 7_575 .
C6 C8 Cd1 178.7(4) . 1_556
N1 C9 H9 118.2 . .
N1 C9 C10 123.7(3) . .
C10 C9 H9 118.2 . .
C9 C10 H10 120.3 . .
C9 C10 C11 119.4(4) . .
C11 C10 H10 120.3 . .
C10 C11 C14 122.2(4) . .
C12 C11 C10 117.2(4) . .
C12 C11 C14 120.6(4) . .
C11 C12 H12 119.8 . .
C13 C12 C11 120.3(4) . .
C13 C12 H12 119.8 . .
N1 C13 C12 122.5(4) . .
N1 C13 H13 118.8 . .
C12 C13 H13 118.8 . .
N2 C14 C11 110.4(3) . .
N2 C14 H14A 109.6 . .
N2 C14 H14B 109.6 . .
C11 C14 H14A 109.6 . .
C11 C14 H14B 109.6 . .
H14A C14 H14B 108.1 . .
N2 C15 H15A 109.6 . .
N2 C15 H15B 109.6 . .
N2 C15 C16 110.3(3) . 5_565
H15A C15 H15B 108.1 . .
C16 C15 H15A 109.6 5_565 .
C16 C15 H15B 109.6 5_565 .
N2 C16 C15 110.1(3) . 5_565
N2 C16 H16A 109.6 . .
N2 C16 H16B 109.6 . .
C15 C16 H16A 109.6 5_565 .
C15 C16 H16B 109.6 5_565 .
H16A C16 H16B 108.1 . .

loop_
_geom_bond_atom_site_label_1
_geom_bond_atom_site_label_2
_geom_bond_distance
_geom_bond_site_symmetry_2
Cd1 O1 2.588(3) .
Cd1 O2 2.184(3) .
Cd1 O3 2.359(3) 7_574
Cd1 O3 2.359(3) 1_554
Cd1 N1 2.284(3) 7_575
Cd1 N1 2.284(3) .
O1 C1 1.214(5) .
O2 C1 1.274(5) .
O3 C8 1.254(4) .
N1 C9 1.334(4) .
N1 C13 1.355(5) .
N2 C14 1.463(5) .
N2 C15 1.466(5) .
N2 C16 1.465(4) .
C1 C2 1.503(7) .
C2 H2A 0.9900 .
C2 H2B 0.9900 .
C2 C3 1.419(7) .
C2 C7 1.511(6) .
C3 H3A 0.9900 .
C3 H3B 0.9900 .
C3 C4 1.647(8) .
C4 H4A 0.9900 .
C4 H4B 0.9900 .
C4 C5 1.621(8) .
C5 H5A 0.9900 .
C5 H5B 0.9900 .
C5 C6 1.361(9) .
C6 H6A 0.9900 .
C6 H6B 0.9900 .
C6 C7 1.506(7) .
C6 C8 1.510(8) .
C7 H7A 0.9900 .
C7 H7B 0.9900 .
C8 Cd1 2.711(6) 1_556
C8 O3 1.254(4) 7_575
C9 H9 0.9500 .
C9 C10 1.378(5) .
C10 H10 0.9500 .
C10 C11 1.388(6) .
C11 C12 1.387(6) .
C11 C14 1.505(6) .
C12 H12 0.9500 .
C12 C13 1.373(6) .
C13 H13 0.9500 .
C14 H14A 0.9900 .
C14 H14B 0.9900 .
C15 H15A 0.9900 .
C15 H15B 0.9900 .
C15 C16 1.505(5) 5_565
C16 C15 1.505(5) 5_565
C16 H16A 0.9900 .
C16 H16B 0.9900 .

loop_
_geom_torsion_atom_site_label_1
_geom_torsion_atom_site_label_2
_geom_torsion_atom_site_label_3
_geom_torsion_atom_site_label_4
_geom_torsion
_geom_torsion_site_symmetry_1
_geom_torsion_site_symmetry_4
Cd1 O1 C1 O2 0.000(0) . .
Cd1 O1 C1 C2 180.000(1) . .
Cd1 O2 C1 O1 0.000(0) . .
Cd1 O2 C1 C2 180.000(1) . .
Cd1 O3 C8 O3 1.6(6) 1_556 7_575
Cd1 O3 C8 C6 -178.5(4) 1_556 .
Cd1 N1 C9 C10 177.1(3) . .
Cd1 N1 C13 C12 -177.4(4) . .
Cd1 C1 C2 C3 32.1(4) . .
Cd1 C1 C2 C7 180.000(2) . .
O1 C1 C2 C3 -147.9(4) . .
O1 C1 C2 C7 0.000(1) . .
O2 C1 C2 C3 32.1(4) . .
O2 C1 C2 C7 180.000(1) . .
N1 C9 C10 C11 0.7(6) . .
C1 C2 C3 C4 -157.1(3) . .
C1 C2 C7 C6 180.000(1) . .
C2 C3 C4 C5 -69.5(6) . .
C3 C2 C7 C6 -31.9(4) . .
C3 C4 C5 C6 65.4(6) . .
C4 C5 C6 C7 -49.3(6) . .
C4 C5 C6 C8 162.0(3) . .
C5 C6 C7 C2 29.0(5) . .
C5 C6 C8 O3 62.2(7) . .
C5 C6 C8 O3 -117.9(6) . 7_575
C7 C2 C3 C4 55.5(5) . .
C7 C6 C8 O3 89.9(5) . 7_575
C7 C6 C8 O3 -89.9(5) . .
C8 C6 C7 C2 180.000(1) . .
C9 N1 C13 C12 1.0(6) . .
C9 C10 C11 C12 0.3(6) . .
C9 C10 C11 C14 -177.2(3) . .
C10 C11 C12 C13 -0.6(7) . .
C10 C11 C14 N2 118.2(4) . .
C11 C12 C13 N1 -0.1(7) . .
C12 C11 C14 N2 -59.3(5) . .
C13 N1 C9 C10 -1.3(5) . .
C14 N2 C15 C16 178.0(3) . 5_565
C14 N2 C16 C15 -178.5(3) . 5_565
C14 C11 C12 C13 177.0(4) . .
C15 N2 C14 C11 -67.4(4) . .
C15 N2 C16 C15 59.5(4) . 5_565
C16 N2 C14 C11 172.1(3) . .
C16 N2 C15 C16 -59.5(4) . 5_565
